data_4063760
loop_
_publ_author_name
'Graham, Todd W.'
'Udachin, Konstantin A.'
'Zgierski, Marek Z.'
'Carty, Arthur J.'

_publ_section_title
;
 Synthesis and Structural Characterization of the First Thermally Stable,
 Neutral, and Electrophilic Phosphinidene Complexes of Vanadium
;
_journal_issue 6
_journal_name_full Organometallics
_journal_page_first 1382
_journal_paper_doi 10.1021/om100915v
_journal_volume 30
_journal_year 2011
_chemical_formula_moiety 'C19 H24 N2 O2 P V'
_chemical_formula_sum 'C19 H24 N2 O2 P V'
_chemical_formula_weight 394.31
_chemical_name_systematic
; 
 ? 
;
_space_group_IT_number 14
_symmetry_cell_setting monoclinic
_symmetry_space_group_name_Hall '-P 2yn'
_symmetry_space_group_name_H-M 'P 1 21/n 1'
_atom_sites_solution_hydrogens geom
_atom_sites_solution_primary direct
_atom_sites_solution_secondary difmap
_audit_creation_method SHELXL-97
_cell_angle_alpha 90.00
_cell_angle_beta 94.670(7)
_cell_angle_gamma 90.00
_cell_formula_units_Z 4
_cell_length_a 12.935(5)
_cell_length_b 10.411(4)
_cell_length_c 15.338(6)
_cell_measurement_temperature 100(2)
_cell_volume 2058.7(14)
_computing_cell_refinement 'SAINT (Bruker, 2006)'
_computing_data_collection 'APEX2 (Bruker, 2006)'
_computing_data_reduction 'SAINT (Bruker, 2006)'
_computing_molecular_graphics 'ATOMS V.5.0'
_computing_publication_material 'SHELXL-97 (Sheldrick, 1997)'
_computing_structure_refinement 'SHELXL-97 (Sheldrick, 1997)'
_computing_structure_solution 'SHELXS-97 (Sheldrick, 1990)'
_diffrn_ambient_temperature 100(2)
_diffrn_measured_fraction_theta_full 0.943
_diffrn_measured_fraction_theta_max 0.943
_diffrn_radiation_monochromator graphite
_diffrn_radiation_source 'fine-focus sealed tube'
_diffrn_radiation_type MoK\a
_diffrn_radiation_wavelength 0.71070
_diffrn_reflns_av_R_equivalents 0.0654
_diffrn_reflns_av_sigmaI/netI 0.0489
_diffrn_reflns_limit_h_max 12
_diffrn_reflns_limit_h_min -12
_diffrn_reflns_limit_k_max 10
_diffrn_reflns_limit_k_min -10
_diffrn_reflns_limit_l_max 14
_diffrn_reflns_limit_l_min -14
_diffrn_reflns_number 7858
_diffrn_reflns_theta_full 19.99
_diffrn_reflns_theta_max 19.99
_diffrn_reflns_theta_min 2.15
_exptl_absorpt_coefficient_mu 0.573
_exptl_absorpt_correction_T_max 0.8941
_exptl_absorpt_correction_T_min 0.7627
_exptl_absorpt_correction_type multi-scan
_exptl_absorpt_process_details sadabs
_exptl_crystal_colour green
_exptl_crystal_density_diffrn 1.272
_exptl_crystal_density_method 'not measured'
_exptl_crystal_description block
_exptl_crystal_F_000 824
_exptl_crystal_size_max 0.50
_exptl_crystal_size_mid 0.30
_exptl_crystal_size_min 0.20
_refine_diff_density_max 0.683
_refine_diff_density_min -0.579
_refine_diff_density_rms 0.091
_refine_ls_extinction_method none
_refine_ls_goodness_of_fit_ref 1.052
_refine_ls_hydrogen_treatment constr
_refine_ls_matrix_type full
_refine_ls_number_parameters 226
_refine_ls_number_reflns 1808
_refine_ls_number_restraints 138
_refine_ls_restrained_S_all 1.038
_refine_ls_R_factor_all 0.0669
_refine_ls_R_factor_gt 0.0597
_refine_ls_shift/su_max 0.000
_refine_ls_shift/su_mean 0.000
_refine_ls_structure_factor_coef Fsqd
_refine_ls_weighting_details 'calc w=1/[\s^2^(Fo^2^)+(0.0723P)^2^+10.7052P] where P=(Fo^2^+2Fc^2^)/3'
_refine_ls_weighting_scheme calc
_refine_ls_wR_factor_gt 0.1454
_refine_ls_wR_factor_ref 0.1500
_reflns_number_gt 1614
_reflns_number_total 1808
_reflns_threshold_expression >2sigma(I)
_cod_data_source_file om100915v_si_002.cif
_cod_data_source_block tg79_compound_15
_cod_original_cell_volume 2058.8(14)
_cod_original_sg_symbol_H-M P2(1)/n
_cod_database_code 4063760

loop_
_symmetry_equiv_pos_as_xyz
'x, y, z'
'-x+1/2, y+1/2, -z+1/2'
'-x, -y, -z'
'x-1/2, -y-1/2, z-1/2'

loop_
_atom_site_label
_atom_site_type_symbol
_atom_site_fract_x
_atom_site_fract_y
_atom_site_fract_z
_atom_site_U_iso_or_equiv
_atom_site_adp_type
_atom_site_occupancy
_atom_site_symmetry_multiplicity
_atom_site_calc_flag
_atom_site_refinement_flags
V1 V 0.06053(7) 0.47051(9) 0.19905(6) 0.0144(4) Uani 1 1 d .
P1 P 0.08555(11) 0.69680(14) 0.25666(9) 0.0143(5) Uani 1 1 d U
O1 O 0.1933(3) 0.5501(4) 0.0467(3) 0.0332(12) Uani 1 1 d U
O2 O -0.0926(4) 0.6553(4) 0.1005(3) 0.0332(12) Uani 1 1 d U
N1 N 0.1404(3) 0.5575(4) 0.2930(3) 0.0113(10) Uani 1 1 d U
N2 N -0.0019(4) 0.7382(4) 0.3262(3) 0.0161(10) Uani 1 1 d U
C1 C 0.1437(5) 0.5159(6) 0.1027(4) 0.0238(16) Uani 1 1 d U
C2 C -0.0327(5) 0.5892(6) 0.1398(4) 0.0221(15) Uani 1 1 d U
C3 C 0.0383(5) 0.2932(5) 0.2792(4) 0.0202(13) Uani 1 1 d U
H3 H 0.0587 0.2933 0.3401 0.024 Uiso 1 1 calc R
C4 C -0.0601(5) 0.3301(5) 0.2399(4) 0.0198(13) Uani 1 1 d U
H4 H -0.1174 0.3595 0.2693 0.024 Uiso 1 1 calc R
C5 C -0.0568(5) 0.3150(5) 0.1482(4) 0.0205(13) Uani 1 1 d U
H5 H -0.1122 0.3321 0.1053 0.025 Uiso 1 1 calc R
C6 C 0.0408(5) 0.2709(5) 0.1321(4) 0.0207(13) Uani 1 1 d U
H6 H 0.0641 0.2533 0.0762 0.025 Uiso 1 1 calc R
C7 C 0.0997(5) 0.2567(5) 0.2133(4) 0.0227(13) Uani 1 1 d U
H7 H 0.1694 0.2273 0.2214 0.027 Uiso 1 1 calc R
C8 C 0.2099(4) 0.5346(5) 0.3679(3) 0.0131(11) Uani 1 1 d U
C9 C 0.2734(4) 0.4266(5) 0.3706(4) 0.0156(12) Uani 1 1 d U
H9 H 0.2676 0.3670 0.3236 0.019 Uiso 1 1 calc R
C10 C 0.3450(4) 0.4050(6) 0.4412(4) 0.0196(13) Uani 1 1 d U
H10 H 0.3890 0.3319 0.4414 0.024 Uiso 1 1 calc R
C11 C 0.3530(5) 0.4890(5) 0.5115(4) 0.0192(13) Uani 1 1 d U
H11 H 0.4017 0.4735 0.5602 0.023 Uiso 1 1 calc R
C12 C 0.2887(4) 0.5964(6) 0.5096(4) 0.0185(13) Uani 1 1 d U
H12 H 0.2934 0.6546 0.5575 0.022 Uiso 1 1 calc R
C13 C 0.2176(4) 0.6192(5) 0.4383(3) 0.0168(12) Uani 1 1 d U
H13 H 0.1741 0.6928 0.4377 0.020 Uiso 1 1 calc R
C14 C -0.0707(4) 0.6475(6) 0.3703(4) 0.0195(13) Uani 1 1 d U
H14 H -0.0420 0.5594 0.3625 0.023 Uiso 1 1 calc R
C15 C -0.0690(5) 0.6704(6) 0.4686(4) 0.0237(15) Uani 1 1 d U
H15C H -0.0955 0.7566 0.4794 0.028 Uiso 1 1 calc R
H15B H 0.0024 0.6630 0.4950 0.028 Uiso 1 1 calc R
H15A H -0.1127 0.6063 0.4945 0.028 Uiso 1 1 calc R
C16 C -0.1807(5) 0.6468(7) 0.3269(4) 0.0300(16) Uani 1 1 d U
H16C H -0.1793 0.6229 0.2652 0.036 Uiso 1 1 calc R
H16B H -0.2112 0.7326 0.3310 0.036 Uiso 1 1 calc R
H16A H -0.2226 0.5845 0.3564 0.036 Uiso 1 1 calc R
C17 C -0.0293(5) 0.8777(5) 0.3324(4) 0.0223(13) Uani 1 1 d U
H17 H -0.0901 0.8841 0.3684 0.027 Uiso 1 1 calc R
C18 C 0.0601(5) 0.9535(6) 0.3798(4) 0.0316(17) Uani 1 1 d U
H18C H 0.1177 0.9595 0.3422 0.038 Uiso 1 1 calc R
H18B H 0.0837 0.9095 0.4343 0.038 Uiso 1 1 calc R
H18A H 0.0362 1.0401 0.3932 0.038 Uiso 1 1 calc R
C19 C -0.0617(5) 0.9376(6) 0.2423(4) 0.0302(16) Uani 1 1 d U
H19C H -0.1195 0.8887 0.2136 0.036 Uiso 1 1 calc R
H19B H -0.0028 0.9355 0.2059 0.036 Uiso 1 1 calc R
H19A H -0.0832 1.0269 0.2501 0.036 Uiso 1 1 calc R

loop_
_atom_site_aniso_label
_atom_site_aniso_U_11
_atom_site_aniso_U_22
_atom_site_aniso_U_33
_atom_site_aniso_U_23
_atom_site_aniso_U_13
_atom_site_aniso_U_12
V1 0.0200(7) 0.0084(7) 0.0128(7) -0.0013(4) -0.0100(5) 0.0004(4)
P1 0.0194(10) 0.0086(9) 0.0135(9) 0.0026(7) -0.0064(7) -0.0017(7)
O1 0.034(3) 0.041(3) 0.024(3) 0.005(2) -0.002(2) -0.003(2)
O2 0.042(3) 0.021(3) 0.033(3) 0.001(2) -0.022(2) 0.013(2)
N1 0.0128(17) 0.0076(16) 0.0125(16) -0.0004(14) -0.0052(14) -0.0022(14)
N2 0.023(2) 0.008(2) 0.016(2) 0.0015(18) -0.0033(18) -0.0043(18)
C1 0.028(4) 0.022(4) 0.019(4) -0.008(3) -0.018(3) 0.009(3)
C2 0.033(4) 0.016(4) 0.018(3) 0.002(3) -0.001(3) 0.003(3)
C3 0.031(3) 0.009(3) 0.019(3) 0.001(2) -0.010(2) -0.008(2)
C4 0.025(3) 0.007(3) 0.027(3) -0.002(2) -0.003(2) -0.008(2)
C5 0.024(3) 0.010(3) 0.026(3) -0.003(2) -0.012(2) -0.006(2)
C6 0.023(3) 0.013(3) 0.024(3) -0.009(2) -0.008(2) -0.004(2)
C7 0.026(3) 0.010(3) 0.030(3) -0.008(2) -0.011(2) -0.003(2)
C8 0.016(2) 0.010(2) 0.013(2) -0.001(2) -0.006(2) -0.004(2)
C9 0.016(3) 0.016(3) 0.014(3) -0.006(2) -0.007(2) 0.000(2)
C10 0.019(3) 0.020(3) 0.018(3) 0.001(2) -0.008(2) 0.003(2)
C11 0.020(3) 0.019(3) 0.017(3) 0.004(2) -0.010(2) -0.001(2)
C12 0.023(3) 0.013(3) 0.018(3) -0.002(2) -0.007(2) -0.005(2)
C13 0.021(3) 0.011(3) 0.018(3) 0.001(2) -0.006(2) 0.000(2)
C14 0.025(3) 0.013(3) 0.019(3) -0.003(2) -0.002(2) -0.005(2)
C15 0.025(4) 0.019(3) 0.027(4) 0.003(3) 0.001(3) -0.001(3)
C16 0.031(4) 0.035(4) 0.023(4) -0.003(3) -0.004(3) -0.010(3)
C17 0.030(3) 0.012(3) 0.023(3) 0.002(2) -0.007(3) 0.002(2)
C18 0.048(4) 0.013(3) 0.030(4) 0.002(3) -0.025(3) 0.002(3)
C19 0.043(4) 0.016(3) 0.030(4) 0.000(3) -0.011(3) 0.007(3)

loop_
_atom_type_symbol
_atom_type_description
_atom_type_scat_dispersion_real
_atom_type_scat_dispersion_imag
_atom_type_scat_source
C C 0.0033 0.0016 'International Tables Vol C Tables 4.2.6.8 and 6.1.1.4'
H H 0.0000 0.0000 'International Tables Vol C Tables 4.2.6.8 and 6.1.1.4'
N N 0.0061 0.0033 'International Tables Vol C Tables 4.2.6.8 and 6.1.1.4'
O O 0.0106 0.0060 'International Tables Vol C Tables 4.2.6.8 and 6.1.1.4'
P P 0.1023 0.0942 'International Tables Vol C Tables 4.2.6.8 and 6.1.1.4'
V V 0.3005 0.5294 'International Tables Vol C Tables 4.2.6.8 and 6.1.1.4'

loop_
_geom_angle_atom_site_label_1
_geom_angle_atom_site_label_2
_geom_angle_atom_site_label_3
_geom_angle
C2 V1 N1 109.4(2)
C2 V1 C1 81.3(3)
N1 V1 C1 99.0(2)
C2 V1 C3 133.6(2)
N1 V1 C3 93.5(2)
C1 V1 C3 135.6(2)
C2 V1 C4 97.3(2)
N1 V1 C4 115.9(2)
C1 V1 C4 143.1(2)
C3 V1 C4 36.6(2)
C2 V1 C7 143.4(2)
N1 V1 C7 106.5(2)
C1 V1 C7 100.1(2)
C3 V1 C7 35.6(2)
C4 V1 C7 59.9(2)
C2 V1 C5 85.5(2)
N1 V1 C5 151.4(2)
C1 V1 C5 107.5(2)
C3 V1 C5 60.0(2)
C4 V1 C5 36.1(2)
C7 V1 C5 59.0(2)
C2 V1 C6 109.1(2)
N1 V1 C6 141.56(19)
C1 V1 C6 86.0(2)
C3 V1 C6 59.6(2)
C4 V1 C6 59.4(2)
C7 V1 C6 35.7(2)
C5 V1 C6 34.8(2)
C2 V1 P1 67.67(19)
N1 V1 P1 41.90(13)
C1 V1 P1 88.64(18)
C3 V1 P1 126.31(16)
C4 V1 P1 125.22(16)
C7 V1 P1 148.39(15)
C5 V1 P1 146.39(16)
C6 V1 P1 174.11(16)
N2 P1 N1 107.4(2)
N2 P1 V1 112.88(17)
N1 P1 V1 49.71(15)
C8 N1 P1 129.2(4)
C8 N1 V1 142.2(4)
P1 N1 V1 88.4(2)
C14 N2 C17 115.5(5)
C14 N2 P1 125.7(4)
C17 N2 P1 117.7(4)
O1 C1 V1 176.2(5)
O2 C2 V1 175.7(5)
C7 C3 C4 108.2(5)
C7 C3 V1 73.8(3)
C4 C3 V1 72.2(3)
C3 C4 C5 107.1(5)
C3 C4 V1 71.2(3)
C5 C4 V1 73.8(3)
C6 C5 C4 108.4(5)
C6 C5 V1 73.1(3)
C4 C5 V1 70.1(3)
C5 C6 C7 108.1(5)
C5 C6 V1 72.2(3)
C7 C6 V1 70.9(3)
C3 C7 C6 108.3(5)
C3 C7 V1 70.6(3)
C6 C7 V1 73.4(3)
C13 C8 C9 118.9(5)
C13 C8 N1 121.5(5)
C9 C8 N1 119.5(5)
C10 C9 C8 120.7(5)
C9 C10 C11 120.6(6)
C10 C11 C12 118.9(5)
C13 C12 C11 120.6(5)
C8 C13 C12 120.2(5)
N2 C14 C16 112.0(5)
N2 C14 C15 112.8(5)
C16 C14 C15 111.8(5)
N2 C17 C18 110.8(5)
N2 C17 C19 112.6(5)
C18 C17 C19 110.8(5)

loop_
_geom_bond_atom_site_label_1
_geom_bond_atom_site_label_2
_geom_bond_distance
V1 C2 1.904(7)
V1 N1 1.929(4)
V1 C1 1.955(8)
V1 C3 2.250(6)
V1 C4 2.263(6)
V1 C7 2.289(6)
V1 C5 2.311(6)
V1 C6 2.323(6)
V1 P1 2.5278(19)
P1 N2 1.673(5)
P1 N1 1.689(5)
O1 C1 1.168(7)
O2 C2 1.167(7)
N1 C8 1.420(7)
N2 C14 1.496(7)
N2 C17 1.500(8)
C3 C7 1.389(8)
C3 C4 1.417(8)
C4 C5 1.418(8)
C5 C6 1.385(8)
C6 C7 1.415(8)
C8 C13 1.390(8)
C8 C9 1.392(8)
C9 C10 1.384(8)
C10 C11 1.385(8)
C11 C12 1.393(8)
C12 C13 1.392(8)
C14 C16 1.522(8)
C14 C15 1.525(8)
C17 C18 1.534(9)
C17 C19 1.543(8)
